data_7159235
loop_
_publ_author_name
'Neethu, K. M.'
'Nag, Kritika'
'Dar, Arif Hassan'
'Bajaj, Ashima'
'Gopal, S. Arya'
'Gowri, Vijayendran'
'Nagpure, Mithilesh'
'Sartaliya, Shaifali'
'Sharma, Raina'
'Solanki, Arun Kumar'
'Ehesan Ali, Md'
'Muthukrishnan, Azhagumuthu'
'Jayamurugan, Govindasamy'

_publ_section_title
;
 A study of [2 + 2] cycloaddition-retroelectrocyclization in water:
 observation of substrate-driven transient-nanoreactor-induced new
 reactivity.
;
_journal_issue 14
_journal_name_full 'Organic &amp; biomolecular chemistry'
_journal_page_first 2922
_journal_page_last 2929
_journal_paper_doi 10.1039/d3ob00053b
_journal_volume 21
_journal_year 2023
_chemical_formula_moiety 'C16 H11 N5 O'
_chemical_formula_sum 'C16 H11 N5 O'
_chemical_formula_weight 289.30
_chemical_melting_point 619
_chemical_properties_physical 'solvent sensitive'
_space_group_crystal_system monoclinic
_space_group_IT_number 15
_space_group_name_Hall '-C 2yc'
_space_group_name_H-M_alt 'C 1 2/c 1'
_atom_sites_solution_hydrogens geom
_atom_sites_solution_primary dual
_audit_creation_date 2021-04-19
_audit_creation_method
;
Olex2 1.2-ac3
(compiled 2017.01.05 svn.r3372 for Rigaku Oxford Diffraction, GUI svn.r5289)
;
_audit_update_record
;
2022-11-01 deposited with the CCDC.	2023-03-09 downloaded from the CCDC.
;
_cell_angle_alpha 90
_cell_angle_beta 108.834(6)
_cell_angle_gamma 90
_cell_formula_units_Z 8
_cell_length_a 19.6578(10)
_cell_length_b 7.7477(3)
_cell_length_c 20.2282(9)
_cell_measurement_reflns_used 5022
_cell_measurement_temperature 293(2)
_cell_measurement_theta_max 26.6950
_cell_measurement_theta_min 3.7470
_cell_volume 2915.9(2)
_computing_cell_refinement 'CrysAlisPro 1.171.39.46 (Rigaku OD, 2018)'
_computing_data_collection 'CrysAlisPro 1.171.39.46 (Rigaku OD, 2018)'
_computing_data_reduction 'CrysAlisPro 1.171.39.46 (Rigaku OD, 2018)'
_computing_molecular_graphics 'Olex2 (Dolomanov et al., 2009)'
_computing_publication_material 'Olex2 (Dolomanov et al., 2009)'
_computing_structure_refinement 'ShelXL (Sheldrick, 2015)'
_computing_structure_solution 'ShelXT (Sheldrick, 2015)'
_diffrn_ambient_temperature 293(2)
_diffrn_detector 'CCD plate'
_diffrn_detector_type HyPix3000
_diffrn_measured_fraction_theta_full 0.933
_diffrn_measured_fraction_theta_max 0.868
_diffrn_measurement_details
;
List of Runs (angles in degrees, time in seconds):

  # Type    Start    End  Width  t~exp~   \w     \q     \k     \f   Frames
#--------------------------------------------------------------------------
  1  \w    -25.00   8.00   0.50   20.00    --   -9.95 112.00  29.00   66
  2  \w     -3.00  22.00   0.50   20.00    --   10.22-112.00 -63.00   50
  3  \w    -49.00 -10.00   0.50   20.00    --   -9.95 125.00 150.00   78
  4  \w    -58.00  -7.00   0.50   20.00    --   -9.95 125.00 -60.00  102
  5  \w    -21.00  54.00   0.50   20.00    --   -9.95  38.00 150.00  150
  6  \w    -58.00 -24.00   0.50   20.00    --   -9.95 125.00-150.00   68
  7  \w    -51.00  -5.00   0.50   20.00    --   -9.95 125.00  60.00   92
  8  \w    -57.00 -31.00   0.50   20.00    --   -9.95 -77.00-180.00   52
;
_diffrn_measurement_device 'four-circle diffractometer'
_diffrn_measurement_device_type 'SuperNova, Single source at offset/far, HyPix3000'
_diffrn_measurement_method '\w scans'
_diffrn_orient_matrix_type 'CrysAlisPro convention (1999,Acta A55,543-557)'
_diffrn_orient_matrix_UB_11 -0.0126766000
_diffrn_orient_matrix_UB_12 0.0858900000
_diffrn_orient_matrix_UB_13 -0.0005175000
_diffrn_orient_matrix_UB_21 -0.0345658000
_diffrn_orient_matrix_UB_22 -0.0264443000
_diffrn_orient_matrix_UB_23 -0.0216203000
_diffrn_orient_matrix_UB_31 -0.0099032000
_diffrn_orient_matrix_UB_32 -0.0175153000
_diffrn_orient_matrix_UB_33 0.0300745000
_diffrn_radiation_monochromator mirror
_diffrn_radiation_probe x-ray
_diffrn_radiation_type MoK\a
_diffrn_radiation_wavelength 0.71073
_diffrn_reflns_av_R_equivalents 0.0262
_diffrn_reflns_av_unetI/netI 0.0316
_diffrn_reflns_Laue_measured_fraction_full 0.933
_diffrn_reflns_Laue_measured_fraction_max 0.868
_diffrn_reflns_limit_h_max 15
_diffrn_reflns_limit_h_min -24
_diffrn_reflns_limit_k_max 9
_diffrn_reflns_limit_k_min -9
_diffrn_reflns_limit_l_max 25
_diffrn_reflns_limit_l_min -18
_diffrn_reflns_number 8593
_diffrn_reflns_point_group_measured_fraction_full 0.933
_diffrn_reflns_point_group_measured_fraction_max 0.868
_diffrn_reflns_theta_full 25.242
_diffrn_reflns_theta_max 27.391
_diffrn_reflns_theta_min 3.337
_diffrn_source 'micro-focus sealed X-ray tube'
_diffrn_source_type 'SuperNova (Mo) X-ray Source'
_exptl_absorpt_coefficient_mu 0.088
_exptl_absorpt_correction_T_max 1.00000
_exptl_absorpt_correction_T_min 0.92176
_exptl_absorpt_correction_type multi-scan
_exptl_absorpt_process_details
;
CrysAlisPro 1.171.39.46 (Rigaku Oxford Diffraction, 2018)
Empirical absorption correction using spherical harmonics,
 implemented in SCALE3 ABSPACK scaling algorithm.
;
_exptl_crystal_colour 'purple shiny solid'
_exptl_crystal_density_diffrn 1.318
_exptl_crystal_F_000 1200
_exptl_crystal_recrystallization_method 'Vapour deposition'
_refine_diff_density_max 0.162
_refine_diff_density_min -0.192
_refine_diff_density_rms 0.038
_refine_ls_extinction_method none
_refine_ls_goodness_of_fit_ref 1.056
_refine_ls_hydrogen_treatment constr
_refine_ls_matrix_type full
_refine_ls_number_parameters 201
_refine_ls_number_reflns 2871
_refine_ls_number_restraints 0
_refine_ls_restrained_S_all 1.056
_refine_ls_R_factor_all 0.0648
_refine_ls_R_factor_gt 0.0474
_refine_ls_shift/su_max 0.000
_refine_ls_shift/su_mean 0.000
_refine_ls_structure_factor_coef Fsqd
_refine_ls_weighting_details 'w=1/[\s^2^(Fo^2^)+(0.0665P)^2^+0.4602P] where P=(Fo^2^+2Fc^2^)/3'
_refine_ls_weighting_scheme calc
_refine_ls_wR_factor_gt 0.1208
_refine_ls_wR_factor_ref 0.1321
_reflns_Friedel_coverage 0.000
_reflns_number_gt 2124
_reflns_number_total 2871
_reflns_threshold_expression 'I > 2\s(I)'
_cod_data_source_file d3ob00053b2.cif
_cod_data_source_block os-inst-blk
_cod_depositor_comments 'Adding full bibliography for 7159235.cif.'
_cod_database_code 7159235
_shelx_shelxl_version_number 2017/1
_chemical_oxdiff_formula 'C H N O'
_shelx_space_group_comment
;
The symmetry employed for this shelxl refinement is uniquely defined
by the following loop, which should always be used as a source of
symmetry information in preference to the above space-group names.
They are only intended as comments.
;
_diffrn_oxdiff_ac3_digest_frames
;
013777689b4e5f441baec1010c83109b8e00025f507
;
_reflns_odcompleteness_completeness 90.67
_reflns_odcompleteness_iscentric 1
_reflns_odcompleteness_theta 26.32
_olex2_refinement_description
;
1. Fixed Uiso
 At 1.2 times of:
  All C(H) groups, All N(H) groups
 At 1.5 times of:
  All C(H,H,H) groups
2.a Aromatic/amide H refined with riding coordinates:
 N11(H11), C2(H2), C3(H3), C6(H6), C5(H5)
2.b Idealised Me refined as rotating group:
 C22(H22A,H22B,H22C), C21(H21A,H21B,H21C)
;
_olex2_submission_special_instructions 'No special instructions were received'
_oxdiff_exptl_absorpt_empirical_details
;
Empirical correction (ABSPACK) includes:
- Absorption correction using spherical harmonics
- Frame scaling
;
_oxdiff_exptl_absorpt_empirical_full_max 1.229
_oxdiff_exptl_absorpt_empirical_full_min 0.823

loop_
_space_group_symop_operation_xyz
'x, y, z'
'-x, y, -z+1/2'
'x+1/2, y+1/2, z'
'-x+1/2, y+1/2, -z+1/2'
'-x, -y, -z'
'x, -y, z-1/2'
'-x+1/2, -y+1/2, -z'
'x+1/2, -y+1/2, z-1/2'

loop_
_atom_site_label
_atom_site_type_symbol
_atom_site_fract_x
_atom_site_fract_y
_atom_site_fract_z
_atom_site_U_iso_or_equiv
_atom_site_adp_type
_atom_site_occupancy
_atom_site_site_symmetry_order
_atom_site_calc_flag
_atom_site_refinement_flags_posn
_atom_site_refinement_flags_adp
_atom_site_refinement_flags_occupancy
_atom_site_disorder_assembly
_atom_site_disorder_group
O12 O 0.29637(7) 0.06711(16) 0.04011(6) 0.0623(4) Uani 1 1 d . . . . .
N11 N 0.29101(7) 0.32406(17) 0.09596(7) 0.0493(4) Uani 1 1 d . . . . .
H11 H 0.265252 0.383011 0.060743 0.059 Uiso 1 1 calc R . . . .
N20 N 0.56690(8) 0.34205(19) 0.47381(7) 0.0582(4) Uani 1 1 d . . . . .
C1 C 0.41390(8) 0.27845(19) 0.27575(8) 0.0403(4) Uani 1 1 d . . . . .
C2 C 0.44790(8) 0.43710(19) 0.29737(8) 0.0429(4) Uani 1 1 d . . . . .
H2 H 0.435566 0.530919 0.267163 0.051 Uiso 1 1 calc R . . . .
C9 C 0.36610(8) 0.25334(18) 0.20576(8) 0.0407(4) Uani 1 1 d . . . . .
C10 C 0.31622(8) 0.38452(19) 0.16307(8) 0.0433(4) Uani 1 1 d . . . . .
C8 C 0.35878(8) 0.1128(2) 0.16292(8) 0.0438(4) Uani 1 1 d . . . . .
C3 C 0.49858(8) 0.4585(2) 0.36138(8) 0.0458(4) Uani 1 1 d . . . . .
H3 H 0.520901 0.565102 0.373268 0.055 Uiso 1 1 calc R . . . .
N19 N 0.41867(9) -0.1837(2) 0.18487(9) 0.0782(5) Uani 1 1 d . . . . .
C7 C 0.31252(9) 0.1557(2) 0.09246(8) 0.0468(4) Uani 1 1 d . . . . .
C4 C 0.51753(9) 0.3221(2) 0.40954(8) 0.0451(4) Uani 1 1 d . . . . .
C13 C 0.28967(9) 0.5308(2) 0.18255(9) 0.0506(4) Uani 1 1 d . . . . .
C18 C 0.39345(9) -0.0497(2) 0.17696(8) 0.0520(4) Uani 1 1 d . . . . .
C6 C 0.43441(9) 0.1413(2) 0.32325(8) 0.0492(4) Uani 1 1 d . . . . .
H6 H 0.413940 0.033100 0.310344 0.059 Uiso 1 1 calc R . . . .
C5 C 0.48359(9) 0.1628(2) 0.38783(9) 0.0519(4) Uani 1 1 d . . . . .
H5 H 0.495014 0.069488 0.418372 0.062 Uiso 1 1 calc R . . . .
C16 C 0.30291(10) 0.5896(3) 0.25252(11) 0.0647(5) Uani 1 1 d . . . . .
N17 N 0.30696(11) 0.6462(3) 0.30538(10) 0.1018(7) Uani 1 1 d . . . . .
C14 C 0.23770(11) 0.6295(2) 0.13019(11) 0.0667(5) Uani 1 1 d . . . . .
C22 C 0.60188(10) 0.5059(3) 0.49725(10) 0.0691(5) Uani 1 1 d . . . . .
H22A H 0.619676 0.552317 0.461989 0.104 Uiso 1 1 calc GR . . . .
H22B H 0.641188 0.489058 0.539644 0.104 Uiso 1 1 calc GR . . . .
H22C H 0.567959 0.584931 0.505660 0.104 Uiso 1 1 calc GR . . . .
N15 N 0.19585(12) 0.7032(3) 0.08768(12) 0.1090(7) Uani 1 1 d . . . . .
C21 C 0.57925(11) 0.2069(3) 0.52630(9) 0.0742(6) Uani 1 1 d . . . . .
H21A H 0.535383 0.183583 0.535871 0.111 Uiso 1 1 calc GR . . . .
H21B H 0.615399 0.243954 0.568390 0.111 Uiso 1 1 calc GR . . . .
H21C H 0.595134 0.103940 0.509280 0.111 Uiso 1 1 calc GR . . . .

loop_
_atom_site_aniso_label
_atom_site_aniso_U_11
_atom_site_aniso_U_22
_atom_site_aniso_U_33
_atom_site_aniso_U_23
_atom_site_aniso_U_13
_atom_site_aniso_U_12
O12 0.0776(9) 0.0558(7) 0.0449(7) -0.0068(5) 0.0080(6) 0.0042(6)
N11 0.0562(9) 0.0473(8) 0.0402(8) 0.0042(6) 0.0096(7) 0.0076(6)
N20 0.0576(10) 0.0600(9) 0.0476(8) -0.0032(7) 0.0040(8) -0.0077(7)
C1 0.0411(9) 0.0397(8) 0.0414(9) 0.0010(6) 0.0150(8) 0.0005(6)
C2 0.0466(9) 0.0382(8) 0.0466(9) 0.0023(7) 0.0191(8) 0.0020(7)
C9 0.0412(9) 0.0406(8) 0.0415(8) 0.0033(6) 0.0149(7) -0.0001(7)
C10 0.0442(9) 0.0435(9) 0.0427(9) 0.0035(7) 0.0148(8) 0.0002(7)
C8 0.0457(10) 0.0419(9) 0.0416(9) 0.0011(6) 0.0112(8) 0.0001(7)
C3 0.0502(10) 0.0391(9) 0.0493(9) -0.0043(7) 0.0180(8) -0.0058(7)
N19 0.0936(14) 0.0473(9) 0.0819(12) -0.0016(8) 0.0121(10) 0.0116(9)
C7 0.0501(10) 0.0461(9) 0.0428(9) -0.0003(7) 0.0129(8) 0.0006(7)
C4 0.0433(9) 0.0500(9) 0.0415(9) -0.0037(7) 0.0130(8) -0.0028(7)
C13 0.0485(10) 0.0497(10) 0.0514(10) 0.0006(7) 0.0133(8) 0.0083(7)
C18 0.0586(11) 0.0433(10) 0.0484(10) -0.0019(7) 0.0093(9) 0.0007(8)
C6 0.0563(11) 0.0402(9) 0.0467(10) 0.0020(7) 0.0104(9) -0.0072(7)
C5 0.0606(11) 0.0446(9) 0.0447(9) 0.0083(7) 0.0090(9) -0.0036(8)
C16 0.0569(12) 0.0731(13) 0.0613(12) -0.0099(10) 0.0151(10) 0.0195(9)
N17 0.0868(14) 0.1370(19) 0.0755(13) -0.0323(13) 0.0178(11) 0.0407(12)
C14 0.0726(14) 0.0552(12) 0.0697(13) 0.0007(10) 0.0195(12) 0.0206(10)
C22 0.0582(12) 0.0721(13) 0.0687(12) -0.0201(10) 0.0091(10) -0.0111(10)
N15 0.1163(17) 0.0959(15) 0.1002(15) 0.0203(12) 0.0148(14) 0.0554(14)
C21 0.0785(15) 0.0850(14) 0.0458(11) 0.0062(10) 0.0015(10) -0.0010(11)

loop_
_atom_type_symbol
_atom_type_description
_atom_type_scat_dispersion_real
_atom_type_scat_dispersion_imag
_atom_type_scat_source
C C 0.0033 0.0016 'International Tables Vol C Tables 4.2.6.8 and 6.1.1.4'
H H 0.0000 0.0000 'International Tables Vol C Tables 4.2.6.8 and 6.1.1.4'
N N 0.0061 0.0033 'International Tables Vol C Tables 4.2.6.8 and 6.1.1.4'
O O 0.0106 0.0060 'International Tables Vol C Tables 4.2.6.8 and 6.1.1.4'

loop_
_geom_angle_atom_site_label_1
_geom_angle_atom_site_label_2
_geom_angle_atom_site_label_3
_geom_angle
_geom_angle_site_symmetry_1
_geom_angle_site_symmetry_3
_geom_angle_publ_flag
C10 N11 H11 124.6 . . ?
C10 N11 C7 110.83(13) . . ?
C7 N11 H11 124.6 . . ?
C4 N20 C22 122.05(15) . . ?
C4 N20 C21 121.09(15) . . ?
C22 N20 C21 116.24(15) . . ?
C2 C1 C9 121.39(13) . . ?
C2 C1 C6 116.67(14) . . ?
C6 C1 C9 121.63(14) . . ?
C1 C2 H2 119.0 . . ?
C3 C2 C1 122.10(15) . . ?
C3 C2 H2 119.0 . . ?
C1 C9 C10 125.50(13) . . ?
C8 C9 C1 129.22(14) . . ?
C8 C9 C10 105.20(14) . . ?
N11 C10 C9 107.64(13) . . ?
C13 C10 N11 121.55(15) . . ?
C13 C10 C9 130.36(15) . . ?
C9 C8 C7 109.97(14) . . ?
C9 C8 C18 129.38(15) . . ?
C18 C8 C7 120.39(14) . . ?
C2 C3 H3 119.5 . . ?
C2 C3 C4 121.06(15) . . ?
C4 C3 H3 119.5 . . ?
O12 C7 N11 125.48(15) . . ?
O12 C7 C8 128.86(15) . . ?
N11 C7 C8 105.64(13) . . ?
N20 C4 C3 121.77(15) . . ?
N20 C4 C5 121.37(15) . . ?
C3 C4 C5 116.85(15) . . ?
C10 C13 C16 126.11(16) . . ?
C10 C13 C14 118.68(16) . . ?
C16 C13 C14 114.89(15) . . ?
N19 C18 C8 176.18(19) . . ?
C1 C6 H6 119.2 . . ?
C5 C6 C1 121.54(15) . . ?
C5 C6 H6 119.2 . . ?
C4 C5 H5 119.1 . . ?
C6 C5 C4 121.74(15) . . ?
C6 C5 H5 119.1 . . ?
N17 C16 C13 172.8(2) . . ?
N15 C14 C13 178.0(2) . . ?
N20 C22 H22A 109.5 . . ?
N20 C22 H22B 109.5 . . ?
N20 C22 H22C 109.5 . . ?
H22A C22 H22B 109.5 . . ?
H22A C22 H22C 109.5 . . ?
H22B C22 H22C 109.5 . . ?
N20 C21 H21A 109.5 . . ?
N20 C21 H21B 109.5 . . ?
N20 C21 H21C 109.5 . . ?
H21A C21 H21B 109.5 . . ?
H21A C21 H21C 109.5 . . ?
H21B C21 H21C 109.5 . . ?

loop_
_geom_bond_atom_site_label_1
_geom_bond_atom_site_label_2
_geom_bond_distance
_geom_bond_site_symmetry_2
_geom_bond_publ_flag
O12 C7 1.2147(18) . ?
N11 H11 0.8600 . ?
N11 C10 1.369(2) . ?
N11 C7 1.380(2) . ?
N20 C4 1.357(2) . ?
N20 C22 1.449(2) . ?
N20 C21 1.455(2) . ?
C1 C2 1.400(2) . ?
C1 C9 1.438(2) . ?
C1 C6 1.402(2) . ?
C2 H2 0.9300 . ?
C2 C3 1.365(2) . ?
C9 C10 1.481(2) . ?
C9 C8 1.370(2) . ?
C10 C13 1.359(2) . ?
C8 C7 1.460(2) . ?
C8 C18 1.416(2) . ?
C3 H3 0.9300 . ?
C3 C4 1.404(2) . ?
N19 C18 1.140(2) . ?
C4 C5 1.404(2) . ?
C13 C16 1.429(3) . ?
C13 C14 1.432(3) . ?
C6 H6 0.9300 . ?
C6 C5 1.361(2) . ?
C5 H5 0.9300 . ?
C16 N17 1.134(2) . ?
C14 N15 1.134(2) . ?
C22 H22A 0.9600 . ?
C22 H22B 0.9600 . ?
C22 H22C 0.9600 . ?
C21 H21A 0.9600 . ?
C21 H21B 0.9600 . ?
C21 H21C 0.9600 . ?
